data_4117941
loop_
_publ_author_name
'Ming Bian'
'Zhen Wang'
'Xiaochun Xiong'
'Yu Sun'
'Carlo Matera'
'K. C. Nicolaou'
'Ang Li'

_publ_section_title
;
 Total Syntheses of Anominine and Tubingensin A
;
_journal_name_full 'Journal of the American Chemical Society'
_journal_page_first 8078
_journal_page_last 8081
_journal_paper_doi 10.1021/ja302765m
_journal_volume 134
_journal_year 2012
_chemical_formula_sum 'C30 H31 N O4 S'
_chemical_formula_weight 501.62
_chemical_name_systematic
; 
 ? 
;
_space_group_IT_number 14
_symmetry_cell_setting monoclinic
_symmetry_space_group_name_Hall '-P 2ybc'
_symmetry_space_group_name_H-M 'P 1 21/c 1'
_atom_sites_solution_hydrogens geom
_atom_sites_solution_primary direct
_atom_sites_solution_secondary difmap
_audit_creation_method SHELXL-97
_cell_angle_alpha 90.00
_cell_angle_beta 94.138(2)
_cell_angle_gamma 90.00
_cell_formula_units_Z 4
_cell_length_a 13.4405(14)
_cell_length_b 8.5144(9)
_cell_length_c 22.050(2)
_cell_measurement_reflns_used 1367
_cell_measurement_temperature 293(2)
_cell_measurement_theta_max 41.932
_cell_measurement_theta_min 4.508
_cell_volume 2516.8(4)
_computing_cell_refinement 'Bruker SMART'
_computing_data_collection 'Bruker SMART'
_computing_data_reduction 'Bruker SHELXTL'
_computing_molecular_graphics 'Bruker SHELXTL'
_computing_publication_material 'Bruker SHELXTL'
_computing_structure_refinement 'SHELXL-97 (Sheldrick, 1997)'
_computing_structure_solution 'SHELXS-97 (Sheldrick, 1990)'
_diffrn_ambient_temperature 293(2)
_diffrn_measured_fraction_theta_full 0.999
_diffrn_measured_fraction_theta_max 0.999
_diffrn_measurement_device_type 'CCD area detector'
_diffrn_measurement_method 'phi and omega scans'
_diffrn_radiation_monochromator graphite
_diffrn_radiation_source 'fine-focus sealed tube'
_diffrn_radiation_type MoK\a
_diffrn_radiation_wavelength 0.71073
_diffrn_reflns_av_R_equivalents 0.0934
_diffrn_reflns_av_sigmaI/netI 0.0963
_diffrn_reflns_limit_h_max 16
_diffrn_reflns_limit_h_min -14
_diffrn_reflns_limit_k_max 10
_diffrn_reflns_limit_k_min -10
_diffrn_reflns_limit_l_max 23
_diffrn_reflns_limit_l_min -26
_diffrn_reflns_number 13972
_diffrn_reflns_theta_full 25.50
_diffrn_reflns_theta_max 25.50
_diffrn_reflns_theta_min 1.52
_exptl_absorpt_coefficient_mu 0.166
_exptl_absorpt_correction_T_max 1.00000
_exptl_absorpt_correction_T_min 0.23821
_exptl_absorpt_correction_type empirical
_exptl_absorpt_process_details sadabs
_exptl_crystal_colour colorless
_exptl_crystal_density_diffrn 1.324
_exptl_crystal_description prismatic
_exptl_crystal_F_000 1064
_exptl_crystal_size_max 0.154
_exptl_crystal_size_mid 0.121
_exptl_crystal_size_min 0.087
_refine_diff_density_max 0.225
_refine_diff_density_min -0.289
_refine_diff_density_rms 0.060
_refine_ls_extinction_method none
_refine_ls_goodness_of_fit_ref 1.027
_refine_ls_hydrogen_treatment constr
_refine_ls_matrix_type full
_refine_ls_number_parameters 328
_refine_ls_number_reflns 4682
_refine_ls_number_restraints 0
_refine_ls_restrained_S_all 1.027
_refine_ls_R_factor_all 0.1387
_refine_ls_R_factor_gt 0.0714
_refine_ls_shift/su_max 0.000
_refine_ls_shift/su_mean 0.000
_refine_ls_structure_factor_coef Fsqd
_refine_ls_weighting_details 'calc w=1/[\s^2^(Fo^2^)+(0.0683P)^2^+0.0000P] where P=(Fo^2^+2Fc^2^)/3'
_refine_ls_weighting_scheme calc
_refine_ls_wR_factor_gt 0.1428
_refine_ls_wR_factor_ref 0.1673
_reflns_number_gt 2588
_reflns_number_total 4682
_reflns_threshold_expression >2sigma(I)
_cod_data_source_file ja302765m_si_004.cif
_cod_data_source_block cd21211
_cod_original_cell_volume 2516.8(5)
_cod_database_code 4117941

loop_
_symmetry_equiv_pos_as_xyz
'x, y, z'
'-x, y+1/2, -z+1/2'
'-x, -y, -z'
'x, -y-1/2, z-1/2'

loop_
_atom_site_label
_atom_site_type_symbol
_atom_site_fract_x
_atom_site_fract_y
_atom_site_fract_z
_atom_site_U_iso_or_equiv
_atom_site_adp_type
_atom_site_occupancy
_atom_site_symmetry_multiplicity
_atom_site_calc_flag
_atom_site_refinement_flags
S1 S -0.15173(7) 0.47897(12) 0.82751(5) 0.0560(3) Uani 1 1 d .
N1 N -0.0775(2) 0.5530(4) 0.88386(14) 0.0531(8) Uani 1 1 d .
O1 O 0.4316(3) 0.8315(5) 1.04770(13) 0.0972(12) Uani 1 1 d .
H1 H 0.4712 0.8982 1.0613 0.146 Uiso 1 1 calc R
O2 O 0.43833(19) 0.9138(3) 0.94759(12) 0.0672(8) Uani 1 1 d .
O3 O -0.24877(19) 0.5392(3) 0.83563(13) 0.0736(8) Uani 1 1 d .
O4 O -0.10529(19) 0.5082(3) 0.77291(11) 0.0691(8) Uani 1 1 d .
C1 C 0.4557(3) 0.7875(6) 0.98962(19) 0.0727(13) Uani 1 1 d .
H1A H 0.5257 0.7545 0.9906 0.087 Uiso 1 1 calc R
C2 C 0.3884(3) 0.6540(5) 0.96716(17) 0.0623(11) Uani 1 1 d .
H2A H 0.3389 0.6321 0.9959 0.075 Uiso 1 1 calc R
H2B H 0.4269 0.5595 0.9615 0.075 Uiso 1 1 calc R
C3 C 0.3373(2) 0.7113(4) 0.90532(16) 0.0482(9) Uani 1 1 d .
C4 C 0.3415(3) 0.8892(4) 0.91757(16) 0.0519(10) Uani 1 1 d .
H4 H 0.2911 0.9155 0.9459 0.062 Uiso 1 1 calc R
C5 C 0.3274(3) 0.9948(5) 0.86303(18) 0.0638(11) Uani 1 1 d .
H5A H 0.3456 1.1012 0.8750 0.077 Uiso 1 1 calc R
H5B H 0.2575 0.9951 0.8487 0.077 Uiso 1 1 calc R
C6 C 0.3889(3) 0.9450(5) 0.81163(19) 0.0662(12) Uani 1 1 d .
H6A H 0.3720 1.0099 0.7762 0.079 Uiso 1 1 calc R
H6B H 0.4592 0.9600 0.8236 0.079 Uiso 1 1 calc R
C7 C 0.3701(3) 0.7745(5) 0.79556(17) 0.0594(11) Uani 1 1 d .
H7 H 0.2980 0.7637 0.7864 0.071 Uiso 1 1 calc R
C8 C 0.3984(3) 0.6630(5) 0.84986(17) 0.0558(10) Uani 1 1 d .
C9 C 0.3706(3) 0.4931(5) 0.8335(2) 0.0683(12) Uani 1 1 d .
H9A H 0.4133 0.4560 0.8029 0.082 Uiso 1 1 calc R
H9B H 0.3829 0.4278 0.8693 0.082 Uiso 1 1 calc R
C10 C 0.2631(3) 0.4752(5) 0.80986(18) 0.0618(11) Uani 1 1 d .
H10A H 0.2541 0.5207 0.7695 0.074 Uiso 1 1 calc R
H10B H 0.2468 0.3644 0.8066 0.074 Uiso 1 1 calc R
C11 C 0.1932(3) 0.5538(4) 0.85070(16) 0.0472(9) Uani 1 1 d .
C12 C 0.2280(2) 0.6554(4) 0.89773(15) 0.0439(9) Uani 1 1 d .
C13 C 0.1611(3) 0.7057(4) 0.93846(15) 0.0475(9) Uani 1 1 d .
H13 H 0.1837 0.7681 0.9712 0.057 Uiso 1 1 calc R
C14 C 0.0618(3) 0.6652(4) 0.93149(15) 0.0431(9) Uani 1 1 d .
C15 C 0.0272(3) 0.5753(4) 0.88163(16) 0.0439(9) Uani 1 1 d .
C16 C 0.0928(3) 0.5161(4) 0.84214(16) 0.0532(10) Uani 1 1 d .
H16 H 0.0700 0.4515 0.8101 0.064 Uiso 1 1 calc R
C17 C -0.0230(3) 0.6967(4) 0.96758(16) 0.0470(9) Uani 1 1 d .
C18 C -0.0320(3) 0.7786(5) 1.02051(17) 0.0599(11) Uani 1 1 d .
H18 H 0.0233 0.8267 1.0403 0.072 Uiso 1 1 calc R
C19 C -0.1241(4) 0.7884(6) 1.0439(2) 0.0743(13) Uani 1 1 d .
H19 H -0.1312 0.8437 1.0796 0.089 Uiso 1 1 calc R
C20 C -0.2055(3) 0.7167(6) 1.0145(2) 0.0738(13) Uani 1 1 d .
H20 H -0.2668 0.7247 1.0313 0.089 Uiso 1 1 calc R
C21 C -0.2000(3) 0.6336(5) 0.9614(2) 0.0638(11) Uani 1 1 d .
H21 H -0.2558 0.5856 0.9422 0.077 Uiso 1 1 calc R
C22 C -0.1067(3) 0.6247(4) 0.93770(16) 0.0478(9) Uani 1 1 d .
C23 C -0.1507(3) 0.2769(4) 0.84133(16) 0.0528(10) Uani 1 1 d .
C24 C -0.0817(3) 0.1829(5) 0.81559(18) 0.0678(12) Uani 1 1 d .
H24 H -0.0350 0.2261 0.7912 0.081 Uiso 1 1 calc R
C25 C -0.0831(4) 0.0238(6) 0.8266(2) 0.0947(16) Uani 1 1 d .
H25 H -0.0366 -0.0414 0.8101 0.114 Uiso 1 1 calc R
C26 C -0.1518(6) -0.0376(6) 0.8613(2) 0.108(2) Uani 1 1 d .
H26 H -0.1525 -0.1455 0.8679 0.129 Uiso 1 1 calc R
C27 C -0.2202(5) 0.0545(7) 0.8871(2) 0.0947(17) Uani 1 1 d .
H27 H -0.2668 0.0095 0.9111 0.114 Uiso 1 1 calc R
C28 C -0.2202(3) 0.2142(5) 0.87753(18) 0.0690(12) Uani 1 1 d .
H28 H -0.2661 0.2785 0.8951 0.083 Uiso 1 1 calc R
C29 C 0.5128(3) 0.6654(6) 0.8646(2) 0.0797(14) Uani 1 1 d .
H29A H 0.5456 0.6332 0.8294 0.120 Uiso 1 1 calc R
H29B H 0.5302 0.5947 0.8976 0.120 Uiso 1 1 calc R
H29C H 0.5337 0.7698 0.8759 0.120 Uiso 1 1 calc R
C30 C 0.4194(3) 0.7330(6) 0.73696(19) 0.0868(15) Uani 1 1 d .
H30A H 0.4905 0.7404 0.7440 0.130 Uiso 1 1 calc R
H30B H 0.3969 0.8048 0.7053 0.130 Uiso 1 1 calc R
H30C H 0.4014 0.6278 0.7249 0.130 Uiso 1 1 calc R

loop_
_atom_site_aniso_label
_atom_site_aniso_U_11
_atom_site_aniso_U_22
_atom_site_aniso_U_33
_atom_site_aniso_U_23
_atom_site_aniso_U_13
_atom_site_aniso_U_12
S1 0.0386(6) 0.0553(7) 0.0727(7) 0.0049(5) -0.0045(5) -0.0070(5)
N1 0.0370(19) 0.055(2) 0.067(2) -0.0069(16) 0.0067(15) -0.0080(15)
O1 0.091(3) 0.134(3) 0.0653(19) 0.0067(19) -0.0043(17) -0.057(2)
O2 0.0513(18) 0.077(2) 0.0715(17) 0.0089(15) -0.0086(14) -0.0266(14)
O3 0.0357(16) 0.0670(19) 0.116(2) -0.0012(16) -0.0078(15) 0.0041(14)
O4 0.0566(18) 0.085(2) 0.0647(17) 0.0143(15) -0.0045(14) -0.0188(15)
C1 0.054(3) 0.095(4) 0.068(3) 0.017(3) -0.008(2) -0.021(3)
C2 0.040(2) 0.069(3) 0.075(3) 0.014(2) -0.009(2) -0.011(2)
C3 0.031(2) 0.051(2) 0.062(2) 0.0051(18) -0.0006(17) -0.0043(17)
C4 0.039(2) 0.059(3) 0.058(2) -0.0008(19) 0.0028(18) -0.0099(19)
C5 0.065(3) 0.048(3) 0.078(3) 0.003(2) 0.003(2) -0.008(2)
C6 0.053(3) 0.067(3) 0.079(3) 0.017(2) 0.004(2) -0.008(2)
C7 0.041(2) 0.075(3) 0.064(2) -0.001(2) 0.0131(19) -0.005(2)
C8 0.031(2) 0.062(3) 0.075(3) 0.004(2) 0.0049(19) 0.0014(18)
C9 0.045(3) 0.067(3) 0.093(3) -0.006(2) 0.010(2) 0.010(2)
C10 0.049(3) 0.056(3) 0.081(3) -0.014(2) 0.012(2) 0.002(2)
C11 0.036(2) 0.049(2) 0.057(2) -0.0009(18) 0.0036(17) -0.0024(17)
C12 0.031(2) 0.048(2) 0.052(2) 0.0049(17) 0.0008(16) -0.0065(16)
C13 0.044(2) 0.048(2) 0.049(2) -0.0007(17) -0.0003(17) -0.0074(18)
C14 0.034(2) 0.046(2) 0.050(2) 0.0059(17) 0.0034(17) -0.0006(16)
C15 0.031(2) 0.043(2) 0.058(2) 0.0015(17) 0.0042(17) -0.0058(16)
C16 0.047(2) 0.051(2) 0.061(2) -0.0115(19) 0.0026(18) -0.0103(19)
C17 0.039(2) 0.051(2) 0.051(2) 0.0094(18) 0.0018(17) 0.0042(18)
C18 0.053(3) 0.071(3) 0.056(2) 0.001(2) 0.006(2) 0.002(2)
C19 0.063(3) 0.095(4) 0.067(3) -0.005(3) 0.021(2) 0.011(3)
C20 0.057(3) 0.086(3) 0.082(3) 0.016(3) 0.031(3) 0.013(3)
C21 0.044(3) 0.060(3) 0.089(3) 0.011(2) 0.018(2) -0.004(2)
C22 0.042(2) 0.044(2) 0.058(2) 0.0115(18) 0.0108(19) 0.0007(18)
C23 0.048(2) 0.052(2) 0.057(2) 0.0001(19) -0.0029(19) -0.004(2)
C24 0.072(3) 0.064(3) 0.066(3) -0.011(2) -0.002(2) 0.006(2)
C25 0.131(5) 0.069(4) 0.083(4) -0.010(3) -0.005(3) 0.024(3)
C26 0.189(7) 0.054(3) 0.078(4) 0.013(3) -0.010(4) 0.002(4)
C27 0.137(5) 0.074(4) 0.073(3) 0.016(3) 0.014(3) -0.024(3)
C28 0.077(3) 0.060(3) 0.069(3) 0.000(2) 0.004(2) -0.013(2)
C29 0.035(2) 0.106(4) 0.098(3) 0.004(3) 0.009(2) 0.009(2)
C30 0.067(3) 0.109(4) 0.088(3) -0.003(3) 0.031(3) 0.000(3)

loop_
_atom_type_symbol
_atom_type_description
_atom_type_scat_dispersion_real
_atom_type_scat_dispersion_imag
_atom_type_scat_source
C C 0.0033 0.0016 'International Tables Vol C Tables 4.2.6.8 and 6.1.1.4'
H H 0.0000 0.0000 'International Tables Vol C Tables 4.2.6.8 and 6.1.1.4'
N N 0.0061 0.0033 'International Tables Vol C Tables 4.2.6.8 and 6.1.1.4'
O O 0.0106 0.0060 'International Tables Vol C Tables 4.2.6.8 and 6.1.1.4'
S S 0.1246 0.1234 'International Tables Vol C Tables 4.2.6.8 and 6.1.1.4'

loop_
_geom_angle_atom_site_label_1
_geom_angle_atom_site_label_2
_geom_angle_atom_site_label_3
_geom_angle
O4 S1 O3 120.44(17)
O4 S1 N1 106.94(15)
O3 S1 N1 105.98(17)
O4 S1 C23 108.82(18)
O3 S1 C23 109.16(18)
N1 S1 C23 104.28(16)
C22 N1 C15 107.8(3)
C22 N1 S1 127.1(2)
C15 N1 S1 124.5(2)
C1 O1 H1 109.5
C1 O2 C4 106.9(3)
O1 C1 O2 110.9(4)
O1 C1 C2 109.2(3)
O2 C1 C2 106.7(3)
O1 C1 H1A 110.0
O2 C1 H1A 110.0
C2 C1 H1A 110.0
C1 C2 C3 105.4(3)
C1 C2 H2A 110.7
C3 C2 H2A 110.7
C1 C2 H2B 110.7
C3 C2 H2B 110.7
H2A C2 H2B 108.8
C4 C3 C12 110.2(3)
C4 C3 C2 98.4(3)
C12 C3 C2 110.7(3)
C4 C3 C8 112.3(3)
C12 C3 C8 112.4(3)
C2 C3 C8 112.1(3)
O2 C4 C5 109.9(3)
O2 C4 C3 104.2(3)
C5 C4 C3 116.6(3)
O2 C4 H4 108.6
C5 C4 H4 108.6
C3 C4 H4 108.6
C4 C5 C6 112.8(3)
C4 C5 H5A 109.0
C6 C5 H5A 109.0
C4 C5 H5B 109.0
C6 C5 H5B 109.0
H5A C5 H5B 107.8
C7 C6 C5 110.7(3)
C7 C6 H6A 109.5
C5 C6 H6A 109.5
C7 C6 H6B 109.5
C5 C6 H6B 109.5
H6A C6 H6B 108.1
C6 C7 C30 110.1(3)
C6 C7 C8 112.3(3)
C30 C7 C8 114.3(3)
C6 C7 H7 106.5
C30 C7 H7 106.5
C8 C7 H7 106.5
C9 C8 C29 106.5(3)
C9 C8 C7 110.7(3)
C29 C8 C7 109.7(3)
C9 C8 C3 107.3(3)
C29 C8 C3 113.5(3)
C7 C8 C3 109.1(3)
C10 C9 C8 112.8(3)
C10 C9 H9A 109.0
C8 C9 H9A 109.0
C10 C9 H9B 109.0
C8 C9 H9B 109.0
H9A C9 H9B 107.8
C11 C10 C9 111.9(3)
C11 C10 H10A 109.2
C9 C10 H10A 109.2
C11 C10 H10B 109.2
C9 C10 H10B 109.2
H10A C10 H10B 107.9
C16 C11 C12 120.8(3)
C16 C11 C10 117.3(3)
C12 C11 C10 121.8(3)
C13 C12 C11 118.2(3)
C13 C12 C3 119.5(3)
C11 C12 C3 122.3(3)
C14 C13 C12 121.3(3)
C14 C13 H13 119.3
C12 C13 H13 119.3
C13 C14 C15 119.5(3)
C13 C14 C17 132.9(3)
C15 C14 C17 107.6(3)
C16 C15 C14 120.5(3)
C16 C15 N1 130.7(3)
C14 C15 N1 108.7(3)
C15 C16 C11 119.3(3)
C15 C16 H16 120.3
C11 C16 H16 120.3
C18 C17 C22 120.3(3)
C18 C17 C14 132.6(4)
C22 C17 C14 107.1(3)
C17 C18 C19 119.0(4)
C17 C18 H18 120.5
C19 C18 H18 120.5
C20 C19 C18 120.3(4)
C20 C19 H19 119.9
C18 C19 H19 119.9
C19 C20 C21 122.7(4)
C19 C20 H20 118.6
C21 C20 H20 118.6
C20 C21 C22 116.9(4)
C20 C21 H21 121.5
C22 C21 H21 121.5
C21 C22 C17 120.8(4)
C21 C22 N1 130.5(4)
C17 C22 N1 108.7(3)
C28 C23 C24 121.2(4)
C28 C23 S1 119.0(3)
C24 C23 S1 119.8(3)
C25 C24 C23 118.7(5)
C25 C24 H24 120.6
C23 C24 H24 120.6
C26 C25 C24 120.1(5)
C26 C25 H25 120.0
C24 C25 H25 120.0
C25 C26 C27 121.7(5)
C25 C26 H26 119.2
C27 C26 H26 119.2
C26 C27 C28 119.8(5)
C26 C27 H27 120.1
C28 C27 H27 120.1
C27 C28 C23 118.6(5)
C27 C28 H28 120.7
C23 C28 H28 120.7
C8 C29 H29A 109.5
C8 C29 H29B 109.5
H29A C29 H29B 109.5
C8 C29 H29C 109.5
H29A C29 H29C 109.5
H29B C29 H29C 109.5
C7 C30 H30A 109.5
C7 C30 H30B 109.5
H30A C30 H30B 109.5
C7 C30 H30C 109.5
H30A C30 H30C 109.5
H30B C30 H30C 109.5

loop_
_geom_bond_atom_site_label_1
_geom_bond_atom_site_label_2
_geom_bond_distance
S1 O4 1.418(3)
S1 O3 1.425(3)
S1 N1 1.660(3)
S1 C23 1.747(4)
N1 C22 1.416(4)
N1 C15 1.424(4)
O1 C1 1.394(5)
O1 H1 0.8200
O2 C1 1.428(5)
O2 C4 1.432(4)
C1 C2 1.514(5)
C1 H1A 0.9800
C2 C3 1.560(5)
C2 H2A 0.9700
C2 H2B 0.9700
C3 C4 1.538(5)
C3 C12 1.543(5)
C3 C8 1.576(5)
C4 C5 1.503(5)
C4 H4 0.9800
C5 C6 1.511(5)
C5 H5A 0.9700
C5 H5B 0.9700
C6 C7 1.511(5)
C6 H6A 0.9700
C6 H6B 0.9700
C7 C30 1.535(5)
C7 C8 1.554(5)
C7 H7 0.9800
C8 C9 1.531(5)
C8 C29 1.550(5)
C9 C10 1.508(5)
C9 H9A 0.9700
C9 H9B 0.9700
C10 C11 1.505(5)
C10 H10A 0.9700
C10 H10B 0.9700
C11 C16 1.386(5)
C11 C12 1.404(5)
C12 C13 1.383(4)
C13 C14 1.377(5)
C13 H13 0.9300
C14 C15 1.391(5)
C14 C17 1.461(5)
C15 C16 1.379(5)
C16 H16 0.9300
C17 C18 1.372(5)
C17 C22 1.403(5)
C18 C19 1.377(5)
C18 H18 0.9300
C19 C20 1.372(6)
C19 H19 0.9300
C20 C21 1.375(6)
C20 H20 0.9300
C21 C22 1.394(5)
C21 H21 0.9300
C23 C28 1.379(5)
C23 C24 1.379(5)
C24 C25 1.377(6)
C24 H24 0.9300
C25 C26 1.346(7)
C25 H25 0.9300
C26 C27 1.364(7)
C26 H26 0.9300
C27 C28 1.376(6)
C27 H27 0.9300
C28 H28 0.9300
C29 H29A 0.9600
C29 H29B 0.9600
C29 H29C 0.9600
C30 H30A 0.9600
C30 H30B 0.9600
C30 H30C 0.9600

loop_
_geom_hbond_atom_site_label_D
_geom_hbond_atom_site_label_H
_geom_hbond_atom_site_label_A
_geom_hbond_distance_DH
_geom_hbond_distance_HA
_geom_hbond_distance_DA
_geom_hbond_angle_DHA
_geom_hbond_site_symmetry_A
O1 H1 O2 0.82 2.03 2.783(4) 152.8 3_677

loop_
_geom_torsion_atom_site_label_1
_geom_torsion_atom_site_label_2
_geom_torsion_atom_site_label_3
_geom_torsion_atom_site_label_4
_geom_torsion
O4 S1 N1 C22 145.2(3)
O3 S1 N1 C22 15.5(3)
C23 S1 N1 C22 -99.6(3)
O4 S1 N1 C15 -25.0(3)
O3 S1 N1 C15 -154.6(3)
C23 S1 N1 C15 90.2(3)
C4 O2 C1 O1 -96.2(4)
C4 O2 C1 C2 22.6(4)
O1 C1 C2 C3 124.4(4)
O2 C1 C2 C3 4.5(4)
C1 C2 C3 C4 -27.1(4)
C1 C2 C3 C12 -142.5(3)
C1 C2 C3 C8 91.1(4)
C1 O2 C4 C5 -167.0(3)
C1 O2 C4 C3 -41.3(4)
C12 C3 C4 O2 157.0(3)
C2 C3 C4 O2 41.2(3)
C8 C3 C4 O2 -76.9(3)
C12 C3 C4 C5 -81.7(4)
C2 C3 C4 C5 162.4(3)
C8 C3 C4 C5 44.4(4)
O2 C4 C5 C6 71.7(4)
C3 C4 C5 C6 -46.6(5)
C4 C5 C6 C7 53.3(4)
C5 C6 C7 C30 170.8(3)
C5 C6 C7 C8 -60.6(4)
C6 C7 C8 C9 175.5(3)
C30 C7 C8 C9 -58.2(4)
C6 C7 C8 C29 -67.3(4)
C30 C7 C8 C29 59.0(5)
C6 C7 C8 C3 57.6(4)
C30 C7 C8 C3 -176.1(3)
C4 C3 C8 C9 -168.0(3)
C12 C3 C8 C9 -43.1(4)
C2 C3 C8 C9 82.4(4)
C4 C3 C8 C29 74.7(4)
C12 C3 C8 C29 -160.4(3)
C2 C3 C8 C29 -35.0(4)
C4 C3 C8 C7 -47.9(4)
C12 C3 C8 C7 77.0(4)
C2 C3 C8 C7 -157.6(3)
C29 C8 C9 C10 -172.3(3)
C7 C8 C9 C10 -53.2(4)
C3 C8 C9 C10 65.8(4)
C8 C9 C10 C11 -49.6(5)
C9 C10 C11 C16 -165.5(3)
C9 C10 C11 C12 11.4(5)
C16 C11 C12 C13 5.6(5)
C10 C11 C12 C13 -171.1(3)
C16 C11 C12 C3 -174.6(3)
C10 C11 C12 C3 8.6(5)
C4 C3 C12 C13 -45.6(4)
C2 C3 C12 C13 62.2(4)
C8 C3 C12 C13 -171.6(3)
C4 C3 C12 C11 134.7(3)
C2 C3 C12 C11 -117.5(4)
C8 C3 C12 C11 8.6(5)
C11 C12 C13 C14 -3.7(5)
C3 C12 C13 C14 176.6(3)
C12 C13 C14 C15 -1.7(5)
C12 C13 C14 C17 177.9(3)
C13 C14 C15 C16 5.3(5)
C17 C14 C15 C16 -174.4(3)
C13 C14 C15 N1 -178.5(3)
C17 C14 C15 N1 1.8(4)
C22 N1 C15 C16 173.0(4)
S1 N1 C15 C16 -15.2(6)
C22 N1 C15 C14 -2.6(4)
S1 N1 C15 C14 169.1(3)
C14 C15 C16 C11 -3.4(5)
N1 C15 C16 C11 -178.6(3)
C12 C11 C16 C15 -2.1(5)
C10 C11 C16 C15 174.8(3)
C13 C14 C17 C18 0.5(7)
C15 C14 C17 C18 -179.8(4)
C13 C14 C17 C22 -180.0(4)
C15 C14 C17 C22 -0.3(4)
C22 C17 C18 C19 0.3(6)
C14 C17 C18 C19 179.7(4)
C17 C18 C19 C20 0.2(6)
C18 C19 C20 C21 -0.2(7)
C19 C20 C21 C22 -0.2(6)
C20 C21 C22 C17 0.6(5)
C20 C21 C22 N1 -178.1(4)
C18 C17 C22 C21 -0.6(5)
C14 C17 C22 C21 179.8(3)
C18 C17 C22 N1 178.3(3)
C14 C17 C22 N1 -1.3(4)
C15 N1 C22 C21 -178.8(4)
S1 N1 C22 C21 9.7(6)
C15 N1 C22 C17 2.4(4)
S1 N1 C22 C17 -169.1(3)
O4 S1 C23 C28 -156.9(3)
O3 S1 C23 C28 -23.6(4)
N1 S1 C23 C28 89.3(3)
O4 S1 C23 C24 22.5(4)
O3 S1 C23 C24 155.7(3)
N1 S1 C23 C24 -91.3(3)
C28 C23 C24 C25 0.0(6)
S1 C23 C24 C25 -179.3(3)
C23 C24 C25 C26 0.8(7)
C24 C25 C26 C27 -1.0(9)
C25 C26 C27 C28 0.3(9)
C26 C27 C28 C23 0.5(7)
C24 C23 C28 C27 -0.7(6)
S1 C23 C28 C27 178.7(3)
